data_1507066
loop_
_publ_author_name
'Gao, Jian'
'Zingaro, Ralph A.'
'Reibenspies, Joseph H.'
'Martell, Arthur E.'

_publ_section_title
;
 Direct observation of enantioselective synergism at trimetallic centers.
;
_journal_issue 14
_journal_name_full 'Organic letters'
_journal_page_first 2453
_journal_page_last 2455
_journal_paper_doi 10.1021/ol049156k
_journal_volume 6
_journal_year 2004
_chemical_formula_sum 'C46.5 H69 Cl3 N6 O14.5 Zn3'
_chemical_formula_weight 1246.54
_chemical_name_systematic
; 
 ? 
;
_space_group_IT_number 20
_symmetry_cell_setting orthorhombic
_symmetry_space_group_name_Hall 'C 2c 2'
_symmetry_space_group_name_H-M 'C 2 2 21'
_atom_sites_solution_hydrogens geom
_atom_sites_solution_primary direct
_atom_sites_solution_secondary difmap
_audit_creation_method SHELXL-97
_cell_angle_alpha 90.00
_cell_angle_beta 90.00
_cell_angle_gamma 90.00
_cell_formula_units_Z 8
_cell_length_a 15.5481(17)
_cell_length_b 26.735(3)
_cell_length_c 27.740(3)
_cell_measurement_reflns_used 3873
_cell_measurement_temperature 110(2)
_cell_measurement_theta_max 26.82
_cell_measurement_theta_min 2.62
_cell_volume 11531(2)
_computing_cell_refinement 'Bruker SMART'
_computing_data_collection 'Bruker SMART'
_computing_data_reduction 'Bruker SAINT'
_computing_molecular_graphics 'Bruker SHELXTL'
_computing_publication_material 'Bruker SHELXTL'
_computing_structure_refinement 'SHELXL-97 (Sheldrick, 1997)'
_computing_structure_solution 'SHELXS-97 (Sheldrick, 1990)'
_diffrn_ambient_temperature 110(2)
_diffrn_measured_fraction_theta_full 0.986
_diffrn_measured_fraction_theta_max 0.986
_diffrn_measurement_device_type 'CCD area detector'
_diffrn_measurement_method 'phi and omega scans'
_diffrn_radiation_monochromator graphite
_diffrn_radiation_source 'fine-focus sealed tube'
_diffrn_radiation_type MoK\a
_diffrn_radiation_wavelength 0.71073
_diffrn_reflns_av_R_equivalents 0.1118
_diffrn_reflns_av_sigmaI/netI 0.1494
_diffrn_reflns_limit_h_max 18
_diffrn_reflns_limit_h_min -17
_diffrn_reflns_limit_k_max 31
_diffrn_reflns_limit_k_min -28
_diffrn_reflns_limit_l_max 32
_diffrn_reflns_limit_l_min -21
_diffrn_reflns_number 29631
_diffrn_reflns_theta_full 25.00
_diffrn_reflns_theta_max 25.00
_diffrn_reflns_theta_min 1.47
_exptl_absorpt_coefficient_mu 1.442
_exptl_absorpt_correction_T_max 0.8692
_exptl_absorpt_correction_T_min 0.7614
_exptl_absorpt_correction_type none
_exptl_crystal_density_diffrn 1.436
_exptl_crystal_density_meas 0
_exptl_crystal_density_method 'not measured'
_exptl_crystal_F_000 5176
_exptl_crystal_size_max 0.20
_exptl_crystal_size_mid 0.20
_exptl_crystal_size_min 0.10
_refine_diff_density_max 0.869
_refine_diff_density_min -0.617
_refine_diff_density_rms 0.138
_refine_ls_abs_structure_details 'Flack H D (1983), Acta Cryst. A39, 876-881'
_refine_ls_abs_structure_Flack 0.05(2)
_refine_ls_extinction_method none
_refine_ls_goodness_of_fit_ref 1.034
_refine_ls_hydrogen_treatment mixed
_refine_ls_matrix_type full
_refine_ls_number_parameters 669
_refine_ls_number_reflns 10012
_refine_ls_number_restraints 0
_refine_ls_restrained_S_all 1.034
_refine_ls_R_factor_all 0.1586
_refine_ls_R_factor_gt 0.0857
_refine_ls_shift/su_max 0.554
_refine_ls_shift/su_mean 0.036
_refine_ls_structure_factor_coef Fsqd
_refine_ls_weighting_details 'calc w=1/[\s^2^(Fo^2^)+(0.1000P)^2^+0.0000P] where P=(Fo^2^+2Fc^2^)/3'
_refine_ls_weighting_scheme calc
_refine_ls_wR_factor_gt 0.1911
_refine_ls_wR_factor_ref 0.2239
_reflns_number_gt 4970
_reflns_number_total 10012
_reflns_threshold_expression >2sigma(I)
_cod_data_source_file ol049156ksi20040509_094406.cif
_cod_data_source_block am166
_cod_depositor_comments
;
The following automatic conversions were performed:

'_symmetry_cell_setting' value 'Orthorhombic' changed to
'orthorhombic' according to
/home/saulius/struct/CIF-dictionaries/cif_core.dic dictionary named
'cif_core.dic' version 2.4.1 from 2010-06-29.

Automatic conversion script
Id: cif_fix_values 1715 2011-07-08 13:25:40Z adriana 
;
_cod_original_sg_symbol_H-M C222(1)
_cod_original_formula_sum 'C46.50 H69 Cl3 N6 O14.50 Zn3'
_cod_database_code 1507066

loop_
_symmetry_equiv_pos_as_xyz
'x, y, z'
'x, -y, -z'
'-x, y, -z+1/2'
'-x, -y, z+1/2'
'x+1/2, y+1/2, z'
'x+1/2, -y+1/2, -z'
'-x+1/2, y+1/2, -z+1/2'
'-x+1/2, -y+1/2, z+1/2'

loop_
_atom_site_label
_atom_site_type_symbol
_atom_site_fract_x
_atom_site_fract_y
_atom_site_fract_z
_atom_site_U_iso_or_equiv
_atom_site_adp_type
_atom_site_occupancy
_atom_site_symmetry_multiplicity
_atom_site_calc_flag
_atom_site_refinement_flags
Cl1E Cl 0.6665(6) 0.5000 0.5000 0.053(2) Uani 0.50 2 d SP
Cl1F Cl 0.2998(11) 0.4763(8) 0.5005(10) 0.044(6) Uani 0.13 1 d P
Cl1D Cl 0.5000 0.3239(5) 0.7500 0.041(4) Uani 0.25 2 d SP
O1ME O 0.4815(6) 0.2461(3) 0.4958(4) 0.039(2) Uiso 0.75 1 d P
H1MD H 0.4532 0.2567 0.4717 0.047 Uiso 0.75 1 d PR
C1ME C 0.4692(9) 0.1931(5) 0.5004(6) 0.039(2) Uiso 0.75 1 d P
H1MA H 0.4900 0.1761 0.4722 0.059 Uiso 0.75 1 d PR
H1MB H 0.5011 0.1822 0.5280 0.059 Uiso 0.75 1 d PR
H1MC H 0.4094 0.1856 0.5048 0.059 Uiso 0.75 1 d PR
O2ME O 0.1839(8) 0.1904(5) 0.7225(5) 0.029(3) Uiso 0.50 1 d P
H2MD H 0.1784 0.2023 0.7507 0.034 Uiso 0.50 1 d PR
C2ME C 0.2246(12) 0.1404(7) 0.7248(7) 0.029(3) Uiso 0.50 1 d P
H2MA H 0.1886 0.1186 0.7435 0.043 Uiso 0.50 1 d PR
H2MB H 0.2303 0.1272 0.6927 0.043 Uiso 0.50 1 d PR
H2MC H 0.2803 0.1426 0.7395 0.043 Uiso 0.50 1 d PR
O3ME O 0.1522(16) 0.4650(9) 0.7664(10) 0.030(5) Uiso 0.25 1 d P
H3MD H 0.1400 0.4541 0.7944 0.036 Uiso 0.25 1 d PR
C3ME C 0.079(2) 0.4508(15) 0.7232(15) 0.030(5) Uiso 0.25 1 d P
H3MA H 0.0264 0.4681 0.7291 0.045 Uiso 0.25 1 d PR
H3MB H 0.1022 0.4608 0.6925 0.045 Uiso 0.25 1 d PR
H3MC H 0.0691 0.4154 0.7230 0.045 Uiso 0.25 1 d PR
Cl1A Cl 0.27240(19) 0.32943(13) 0.49561(12) 0.0526(8) Uani 1 1 d .
O1A O 0.3066(6) 0.3415(4) 0.5421(3) 0.083(3) Uani 1 1 d .
O2A O 0.2708(10) 0.3703(5) 0.4645(5) 0.136(5) Uani 1 1 d .
O3A O 0.1853(5) 0.3122(4) 0.5013(5) 0.094(4) Uani 1 1 d .
O4A O 0.3223(6) 0.2895(4) 0.4747(4) 0.092(4) Uani 1 1 d .
Cl1B Cl 0.2439(2) 0.32358(12) 0.74619(12) 0.0540(8) Uani 1 1 d .
O1B O 0.1895(7) 0.3642(4) 0.7344(6) 0.117(5) Uani 1 1 d .
O2B O 0.2775(8) 0.3033(5) 0.7020(4) 0.104(4) Uani 1 1 d .
O3B O 0.3122(8) 0.3436(4) 0.7762(4) 0.100(4) Uani 1 1 d .
O4B O 0.1951(6) 0.2837(3) 0.7716(3) 0.070(3) Uani 1 1 d .
Cl1C Cl 0.5000 0.07917(18) 0.7500 0.0608(13) Uani 1 2 d S
O1C O 0.5266(6) 0.0460(3) 0.7897(4) 0.075(3) Uani 1 1 d .
O2C O 0.4318(6) 0.1102(3) 0.7674(4) 0.078(3) Uani 1 1 d .
Zn1 Zn 0.38527(8) 0.30294(5) 0.62106(6) 0.0481(4) Uani 1 1 d .
Zn2 Zn 0.23810(8) 0.39632(5) 0.62537(6) 0.0538(4) Uani 1 1 d .
Zn3 Zn 0.17196(8) 0.27327(5) 0.61274(6) 0.0528(4) Uani 1 1 d .
O1 O 0.3528(5) 0.3730(3) 0.6310(3) 0.053(2) Uani 1 1 d .
O2 O 0.2929(4) 0.2570(3) 0.6122(3) 0.051(2) Uani 1 1 d .
O3 O 0.1523(4) 0.3442(3) 0.6174(3) 0.050(2) Uani 1 1 d .
N1 N 0.4934(6) 0.3168(3) 0.5810(4) 0.046(3) Uani 1 1 d .
H1A H 0.4914 0.2973 0.5532 0.055 Uiso 1 1 calc R
N2 N 0.4603(6) 0.2600(3) 0.6647(4) 0.043(3) Uani 1 1 d .
H2A H 0.4742 0.2785 0.6920 0.052 Uiso 1 1 calc R
N3 N 0.1288(5) 0.2195(3) 0.5686(4) 0.041(2) Uani 1 1 d .
H3B H 0.0910 0.2338 0.5466 0.049 Uiso 1 1 calc R
N4 N 0.0804(6) 0.2506(4) 0.6583(4) 0.059(3) Uani 1 1 d .
H4A H 0.1065 0.2332 0.6834 0.071 Uiso 1 1 calc R
N5 N 0.1831(6) 0.4462(3) 0.5780(4) 0.043(2) Uani 1 1 d .
H5B H 0.2248 0.4556 0.5557 0.051 Uiso 1 1 calc R
N6 N 0.2471(5) 0.4516(4) 0.6740(4) 0.047(3) Uani 1 1 d .
H6A H 0.2008 0.4489 0.6951 0.057 Uiso 1 1 calc R
C1 C 0.4191(7) 0.4081(4) 0.6377(5) 0.048(3) Uani 1 1 d .
C2 C 0.4939(8) 0.4047(4) 0.6096(5) 0.045(3) Uani 1 1 d .
C3 C 0.5593(8) 0.4385(4) 0.6167(5) 0.048(3) Uani 1 1 d .
H3A H 0.6102 0.4357 0.5979 0.058 Uiso 1 1 calc R
C4 C 0.5527(7) 0.4780(4) 0.6518(5) 0.046(3) Uani 1 1 d .
C5 C 0.4776(8) 0.4800(5) 0.6794(5) 0.059(4) Uani 1 1 d .
H5A H 0.4723 0.5043 0.7043 0.070 Uiso 1 1 calc R
C6 C 0.4106(8) 0.4468(5) 0.6706(5) 0.049(3) Uani 1 1 d .
C7 C 0.6266(8) 0.5127(5) 0.6630(7) 0.083(6) Uani 1 1 d .
H7A H 0.6090 0.5366 0.6880 0.125 Uiso 1 1 calc R
H7B H 0.6430 0.5310 0.6338 0.125 Uiso 1 1 calc R
H7C H 0.6758 0.4932 0.6746 0.125 Uiso 1 1 calc R
C8 C 0.5005(8) 0.3693(4) 0.5672(4) 0.045(3) Uani 1 1 d .
H8A H 0.4543 0.3773 0.5439 0.054 Uiso 1 1 calc R
H8B H 0.5563 0.3747 0.5508 0.054 Uiso 1 1 calc R
C9 C 0.5697(6) 0.2979(4) 0.6137(5) 0.045(3) Uani 1 1 d .
H9A H 0.5809 0.3231 0.6396 0.054 Uiso 1 1 calc R
C10 C 0.5428(6) 0.2502(4) 0.6361(5) 0.040(3) Uani 1 1 d .
H10A H 0.5300 0.2255 0.6100 0.048 Uiso 1 1 calc R
C11 C 0.6142(7) 0.2297(5) 0.6672(5) 0.048(3) Uani 1 1 d .
H11A H 0.5957 0.1973 0.6811 0.058 Uiso 1 1 calc R
H11B H 0.6250 0.2531 0.6942 0.058 Uiso 1 1 calc R
C12 C 0.6970(7) 0.2220(5) 0.6393(5) 0.056(4) Uani 1 1 d .
H12A H 0.6888 0.1960 0.6142 0.067 Uiso 1 1 calc R
H12B H 0.7433 0.2108 0.6613 0.067 Uiso 1 1 calc R
C13 C 0.7228(7) 0.2735(4) 0.6149(5) 0.052(3) Uani 1 1 d .
H13A H 0.7347 0.2987 0.6402 0.062 Uiso 1 1 calc R
H13B H 0.7757 0.2690 0.5955 0.062 Uiso 1 1 calc R
C14 C 0.6510(7) 0.2917(5) 0.5830(5) 0.049(3) Uani 1 1 d .
H14A H 0.6403 0.2672 0.5569 0.059 Uiso 1 1 calc R
H14B H 0.6669 0.3240 0.5681 0.059 Uiso 1 1 calc R
C15 C 0.4130(7) 0.2132(4) 0.6804(5) 0.051(3) Uani 1 1 d .
H15A H 0.4530 0.1917 0.6988 0.061 Uiso 1 1 calc R
H15B H 0.3654 0.2229 0.7022 0.061 Uiso 1 1 calc R
C16 C 0.3767(7) 0.1836(4) 0.6390(5) 0.042(3) Uani 1 1 d .
C17 C 0.3123(8) 0.2058(5) 0.6095(5) 0.051(3) Uani 1 1 d .
C18 C 0.2679(8) 0.1746(5) 0.5736(5) 0.053(3) Uani 1 1 d .
C19 C 0.2896(7) 0.1228(5) 0.5716(6) 0.058(4) Uani 1 1 d .
H19A H 0.2589 0.1016 0.5501 0.070 Uiso 1 1 calc R
C20 C 0.3544(9) 0.1023(5) 0.5999(6) 0.069(4) Uani 1 1 d .
C21 C 0.3962(8) 0.1361(5) 0.6320(5) 0.061(4) Uani 1 1 d .
H21A H 0.4430 0.1232 0.6501 0.073 Uiso 1 1 calc R
C22 C 0.3786(9) 0.0467(5) 0.5966(7) 0.092(6) Uani 1 1 d .
H22A H 0.3411 0.0300 0.5732 0.138 Uiso 1 1 calc R
H22B H 0.3716 0.0310 0.6283 0.138 Uiso 1 1 calc R
H22C H 0.4386 0.0436 0.5862 0.138 Uiso 1 1 calc R
C23 C 0.1990(7) 0.1947(5) 0.5416(4) 0.046(3) Uani 1 1 d .
H23A H 0.2248 0.2190 0.5189 0.055 Uiso 1 1 calc R
H23B H 0.1746 0.1669 0.5224 0.055 Uiso 1 1 calc R
C24 C 0.0778(7) 0.1833(4) 0.6015(5) 0.049(3) Uani 1 1 d .
H24A H 0.1199 0.1657 0.6229 0.059 Uiso 1 1 calc R
C25 C 0.0196(8) 0.2164(5) 0.6337(5) 0.057(4) Uani 1 1 d .
H25A H -0.0217 0.2359 0.6134 0.069 Uiso 1 1 calc R
C26 C -0.0286(8) 0.1837(5) 0.6691(5) 0.072(5) Uani 1 1 d .
H26A H -0.0684 0.2043 0.6887 0.086 Uiso 1 1 calc R
H26B H 0.0123 0.1668 0.6910 0.086 Uiso 1 1 calc R
C27 C -0.0826(9) 0.1423(6) 0.6383(7) 0.085(6) Uani 1 1 d .
H27A H -0.1132 0.1197 0.6609 0.102 Uiso 1 1 calc R
H27B H -0.1262 0.1595 0.6183 0.102 Uiso 1 1 calc R
C28 C -0.0262(8) 0.1126(5) 0.6071(6) 0.072(5) Uani 1 1 d .
H28A H 0.0133 0.0925 0.6274 0.087 Uiso 1 1 calc R
H28B H -0.0616 0.0891 0.5880 0.087 Uiso 1 1 calc R
C29 C 0.0233(9) 0.1429(5) 0.5751(6) 0.074(5) Uani 1 1 d .
H29A H -0.0161 0.1597 0.5522 0.089 Uiso 1 1 calc R
H29B H 0.0622 0.1212 0.5562 0.089 Uiso 1 1 calc R
C30 C 0.0321(8) 0.2958(5) 0.6799(5) 0.062(4) Uani 1 1 d .
H30A H 0.0688 0.3115 0.7048 0.074 Uiso 1 1 calc R
H30B H -0.0208 0.2836 0.6960 0.074 Uiso 1 1 calc R
C31 C 0.0064(8) 0.3365(4) 0.6420(5) 0.051(3) Uani 1 1 d .
C32 C 0.0717(9) 0.3595(4) 0.6156(6) 0.055(3) Uani 1 1 d .
C33 C 0.0442(8) 0.4001(5) 0.5841(5) 0.051(3) Uani 1 1 d .
C34 C -0.0418(7) 0.4158(5) 0.5819(5) 0.054(4) Uani 1 1 d .
H34A H -0.0578 0.4422 0.5607 0.064 Uiso 1 1 calc R
C35 C -0.1050(8) 0.3924(5) 0.6111(6) 0.064(4) Uani 1 1 d .
C36 C -0.0801(7) 0.3515(5) 0.6410(5) 0.051(3) Uani 1 1 d .
H36A H -0.1217 0.3346 0.6601 0.061 Uiso 1 1 calc R
C37 C -0.1950(7) 0.4090(5) 0.6093(6) 0.072(5) Uani 1 1 d .
H37A H -0.2295 0.3885 0.6314 0.108 Uiso 1 1 calc R
H37B H -0.2170 0.4053 0.5764 0.108 Uiso 1 1 calc R
H37C H -0.1984 0.4442 0.6191 0.108 Uiso 1 1 calc R
C38 C 0.1077(8) 0.4256(4) 0.5510(4) 0.046(3) Uani 1 1 d .
H38A H 0.1283 0.4013 0.5266 0.056 Uiso 1 1 calc R
H38B H 0.0784 0.4532 0.5337 0.056 Uiso 1 1 calc R
C39 C 0.1624(8) 0.4905(4) 0.6080(4) 0.047(3) Uani 1 1 d .
H39A H 0.1110 0.4810 0.6277 0.057 Uiso 1 1 calc R
C40 C 0.2359(7) 0.4996(4) 0.6442(4) 0.042(3) Uani 1 1 d .
H40A H 0.2901 0.5057 0.6257 0.050 Uiso 1 1 calc R
C41 C 0.2192(8) 0.5442(4) 0.6759(4) 0.047(3) Uani 1 1 d .
H41A H 0.2687 0.5497 0.6977 0.057 Uiso 1 1 calc R
H41B H 0.1675 0.5382 0.6959 0.057 Uiso 1 1 calc R
C42 C 0.2052(8) 0.5916(5) 0.6435(5) 0.057(4) Uani 1 1 d .
H42A H 0.1962 0.6216 0.6638 0.069 Uiso 1 1 calc R
H42B H 0.2559 0.5973 0.6227 0.069 Uiso 1 1 calc R
C43 C 0.1240(8) 0.5811(4) 0.6123(6) 0.061(4) Uani 1 1 d .
H43A H 0.0742 0.5747 0.6338 0.073 Uiso 1 1 calc R
H43B H 0.1108 0.6110 0.5926 0.073 Uiso 1 1 calc R
C44 C 0.1369(8) 0.5372(4) 0.5800(5) 0.052(4) Uani 1 1 d .
H44A H 0.1824 0.5451 0.5562 0.062 Uiso 1 1 calc R
H44B H 0.0831 0.5306 0.5621 0.062 Uiso 1 1 calc R
C45 C 0.3292(7) 0.4500(5) 0.7032(4) 0.047(3) Uani 1 1 d .
H45A H 0.3278 0.4206 0.7249 0.057 Uiso 1 1 calc R
H45B H 0.3328 0.4804 0.7235 0.057 Uiso 1 1 calc R

loop_
_atom_site_aniso_label
_atom_site_aniso_U_11
_atom_site_aniso_U_22
_atom_site_aniso_U_33
_atom_site_aniso_U_23
_atom_site_aniso_U_13
_atom_site_aniso_U_12
Cl1E 0.072(6) 0.063(6) 0.026(4) 0.007(4) 0.000 0.000
Cl1F 0.011(9) 0.057(13) 0.066(16) -0.010(15) 0.024(11) -0.007(8)
Cl1D 0.077(11) 0.030(8) 0.016(8) 0.000 -0.014(8) 0.000
Cl1A 0.0436(17) 0.062(2) 0.052(2) -0.0039(18) -0.0069(16) 0.0068(15)
O1A 0.078(7) 0.133(9) 0.037(5) -0.020(6) -0.029(5) 0.006(7)
O2A 0.180(13) 0.116(10) 0.110(10) 0.077(9) 0.027(10) 0.061(10)
O3A 0.014(4) 0.089(7) 0.178(11) -0.066(8) 0.008(6) -0.010(4)
O4A 0.055(5) 0.121(9) 0.099(8) -0.033(7) -0.008(6) 0.039(6)
Cl1B 0.0562(19) 0.0535(19) 0.052(2) 0.0064(17) -0.0032(17) 0.0026(16)
O1B 0.077(7) 0.072(7) 0.203(14) 0.047(9) -0.058(9) 0.017(6)
O2B 0.136(10) 0.118(9) 0.059(7) -0.017(7) 0.046(7) -0.009(8)
O3B 0.143(10) 0.093(8) 0.065(7) 0.017(6) -0.049(7) -0.073(8)
O4B 0.092(7) 0.053(6) 0.065(6) 0.008(5) 0.020(6) -0.012(5)
Cl1C 0.057(3) 0.052(3) 0.073(4) 0.000 0.004(3) 0.000
O1C 0.087(7) 0.060(6) 0.076(7) 0.011(5) -0.019(6) 0.015(5)
O2C 0.071(6) 0.048(5) 0.117(9) 0.010(6) 0.028(6) 0.017(5)
Zn1 0.0406(7) 0.0434(8) 0.0605(10) -0.0012(8) -0.0017(8) 0.0001(6)
Zn2 0.0450(8) 0.0460(8) 0.0705(11) -0.0050(9) -0.0008(8) 0.0022(6)
Zn3 0.0408(7) 0.0485(8) 0.0690(11) 0.0024(9) -0.0019(8) -0.0017(7)
O1 0.047(4) 0.059(5) 0.053(6) -0.014(5) 0.005(4) -0.017(4)
O2 0.046(4) 0.035(4) 0.072(6) 0.007(5) -0.001(5) 0.016(3)
O3 0.030(4) 0.071(5) 0.050(5) 0.010(5) 0.001(4) -0.001(4)
N1 0.040(5) 0.031(5) 0.067(7) -0.007(5) -0.012(5) 0.004(4)
N2 0.041(5) 0.025(5) 0.062(7) -0.012(5) 0.005(5) -0.005(4)
N3 0.025(5) 0.046(6) 0.052(6) 0.006(5) -0.002(5) -0.001(4)
N4 0.045(6) 0.066(7) 0.067(8) 0.015(6) -0.023(6) -0.011(5)
N5 0.035(5) 0.041(6) 0.052(6) -0.010(5) 0.011(5) -0.001(4)
N6 0.027(5) 0.050(6) 0.065(7) 0.014(5) 0.001(5) -0.007(4)
C1 0.042(7) 0.049(8) 0.052(9) -0.009(7) 0.000(6) -0.005(6)
C2 0.061(7) 0.032(6) 0.044(8) 0.005(6) -0.007(7) 0.012(6)
C3 0.052(7) 0.040(6) 0.053(9) 0.008(7) 0.007(7) -0.002(6)
C4 0.035(6) 0.035(7) 0.068(9) -0.009(7) -0.005(7) -0.001(5)
C5 0.051(8) 0.048(8) 0.076(11) 0.006(8) -0.003(8) 0.005(6)
C6 0.056(8) 0.044(7) 0.048(8) 0.008(7) -0.007(7) -0.007(6)
C7 0.040(7) 0.042(8) 0.168(18) -0.017(9) -0.007(9) -0.005(6)
C8 0.052(7) 0.046(7) 0.038(7) 0.001(6) -0.001(6) 0.005(6)
C9 0.029(6) 0.054(7) 0.054(8) -0.004(7) -0.011(6) -0.013(5)
C10 0.033(6) 0.033(6) 0.055(8) -0.016(6) -0.008(6) -0.003(5)
C11 0.028(6) 0.056(8) 0.061(9) 0.004(7) 0.012(6) -0.002(6)
C12 0.037(6) 0.054(8) 0.076(10) -0.004(8) -0.004(7) 0.005(6)
C13 0.036(6) 0.049(7) 0.070(9) -0.021(8) -0.013(7) 0.000(5)
C14 0.041(7) 0.052(8) 0.055(8) 0.006(6) -0.012(6) -0.007(6)
C15 0.036(6) 0.051(8) 0.064(9) 0.003(7) -0.005(6) -0.014(5)
C16 0.036(6) 0.028(6) 0.063(9) 0.007(6) -0.005(6) 0.003(5)
C17 0.049(7) 0.062(8) 0.041(8) -0.007(7) 0.004(7) -0.005(6)
C18 0.046(7) 0.050(8) 0.064(9) 0.012(7) -0.022(7) -0.020(6)
C19 0.034(6) 0.047(8) 0.093(11) -0.019(8) -0.001(7) -0.003(6)
C20 0.069(9) 0.040(8) 0.097(12) -0.010(8) -0.016(8) 0.024(7)
C21 0.063(8) 0.069(9) 0.051(9) -0.002(8) -0.026(8) -0.022(7)
C22 0.053(8) 0.056(9) 0.167(19) -0.032(10) -0.012(10) -0.019(7)
C23 0.032(6) 0.049(7) 0.056(8) -0.001(7) 0.005(6) -0.004(6)
C24 0.035(6) 0.050(7) 0.063(9) -0.006(7) 0.018(6) -0.018(6)
C25 0.055(7) 0.048(8) 0.070(10) 0.006(7) -0.004(7) -0.012(6)
C26 0.034(7) 0.086(11) 0.094(12) 0.053(9) -0.012(8) -0.018(7)
C27 0.045(8) 0.083(11) 0.127(17) 0.035(11) -0.021(10) -0.023(8)
C28 0.040(7) 0.053(8) 0.124(15) 0.028(9) -0.003(9) -0.009(6)
C29 0.048(8) 0.074(10) 0.101(13) -0.014(9) 0.003(9) -0.010(7)
C30 0.050(8) 0.067(9) 0.069(10) -0.010(8) -0.003(7) -0.009(7)
C31 0.042(7) 0.044(7) 0.068(9) -0.010(7) 0.006(7) -0.003(6)
C32 0.067(9) 0.039(7) 0.058(9) 0.001(7) 0.003(8) -0.008(6)
C33 0.052(8) 0.043(7) 0.057(9) 0.001(7) 0.003(7) -0.005(6)
C34 0.039(7) 0.041(7) 0.080(11) -0.012(7) 0.014(7) 0.005(6)
C35 0.044(7) 0.047(7) 0.100(12) -0.003(9) 0.002(8) -0.009(6)
C36 0.037(7) 0.067(9) 0.049(9) -0.002(7) 0.009(6) 0.001(6)
C37 0.041(7) 0.042(7) 0.133(14) 0.008(9) -0.011(9) 0.016(6)
C38 0.063(8) 0.030(6) 0.046(8) -0.007(6) 0.013(7) -0.010(6)
C39 0.054(7) 0.045(7) 0.043(8) 0.006(6) 0.000(7) 0.010(6)
C40 0.036(6) 0.039(7) 0.050(7) 0.005(6) 0.001(6) -0.007(5)
C41 0.050(7) 0.047(8) 0.044(7) 0.002(6) -0.005(6) -0.004(6)
C42 0.049(8) 0.051(8) 0.071(10) -0.002(7) 0.001(7) -0.007(6)
C43 0.061(8) 0.036(7) 0.087(11) 0.000(8) 0.001(9) 0.005(6)
C44 0.056(8) 0.025(6) 0.074(10) 0.013(7) -0.008(7) -0.007(5)
C45 0.041(7) 0.055(7) 0.047(8) -0.007(6) -0.008(6) 0.016(6)

loop_
_atom_type_symbol
_atom_type_description
_atom_type_scat_dispersion_real
_atom_type_scat_dispersion_imag
_atom_type_scat_source
C C 0.0033 0.0016 'International Tables Vol C Tables 4.2.6.8 and 6.1.1.4'
H H 0.0000 0.0000 'International Tables Vol C Tables 4.2.6.8 and 6.1.1.4'
N N 0.0061 0.0033 'International Tables Vol C Tables 4.2.6.8 and 6.1.1.4'
O O 0.0106 0.0060 'International Tables Vol C Tables 4.2.6.8 and 6.1.1.4'
Cl Cl 0.1484 0.1585 'International Tables Vol C Tables 4.2.6.8 and 6.1.1.4'
Zn Zn 0.2839 1.4301 'International Tables Vol C Tables 4.2.6.8 and 6.1.1.4'

loop_
_geom_angle_atom_site_label_1
_geom_angle_atom_site_label_2
_geom_angle_atom_site_label_3
_geom_angle
_geom_angle_site_symmetry_1
_geom_angle_site_symmetry_3
O2A Cl1A O1A 112.7(9) . .
O2A Cl1A O3A 107.6(9) . .
O1A Cl1A O3A 108.9(7) . .
O2A Cl1A O4A 110.0(8) . .
O1A Cl1A O4A 109.2(6) . .
O3A Cl1A O4A 108.3(6) . .
O1B Cl1B O2B 108.0(9) . .
O1B Cl1B O3B 106.7(7) . .
O2B Cl1B O3B 111.2(8) . .
O1B Cl1B O4B 110.8(7) . .
O2B Cl1B O4B 108.6(6) . .
O3B Cl1B O4B 111.5(6) . .
O2C Cl1C O2C 109.2(8) 3_656 .
O2C Cl1C O1C 107.7(6) 3_656 3_656
O2C Cl1C O1C 113.1(6) . 3_656
O2C Cl1C O1C 113.1(6) 3_656 .
O2C Cl1C O1C 107.7(6) . .
O1C Cl1C O1C 106.0(8) 3_656 .
O2 Zn1 O1 116.1(3) . .
O2 Zn1 N2 98.3(3) . .
O1 Zn1 N2 127.0(4) . .
O2 Zn1 N1 131.7(4) . .
O1 Zn1 N1 96.6(3) . .
N2 Zn1 N1 87.4(4) . .
O1 Zn2 O3 114.8(3) . .
O1 Zn2 N6 96.9(4) . .
O3 Zn2 N6 130.8(4) . .
O1 Zn2 N5 131.0(4) . .
O3 Zn2 N5 96.1(3) . .
N6 Zn2 N5 88.9(4) . .
O3 Zn3 O2 112.2(3) . .
O3 Zn3 N4 98.2(4) . .
O2 Zn3 N4 129.1(4) . .
O3 Zn3 N3 134.0(4) . .
O2 Zn3 N3 99.2(4) . .
N4 Zn3 N3 86.0(4) . .
C1 O1 Zn2 118.7(7) . .
C1 O1 Zn1 117.9(7) . .
Zn2 O1 Zn1 123.0(4) . .
C17 O2 Zn1 118.2(6) . .
C17 O2 Zn3 115.5(7) . .
Zn1 O2 Zn3 126.0(4) . .
C32 O3 Zn3 117.0(7) . .
C32 O3 Zn2 115.7(7) . .
Zn3 O3 Zn2 127.2(4) . .
C8 N1 C9 113.7(9) . .
C8 N1 Zn1 112.2(7) . .
C9 N1 Zn1 104.4(7) . .
C15 N2 C10 114.4(8) . .
C15 N2 Zn1 110.9(7) . .
C10 N2 Zn1 105.6(7) . .
C23 N3 C24 113.3(9) . .
C23 N3 Zn3 112.6(6) . .
C24 N3 Zn3 105.0(7) . .
C25 N4 C30 110.5(9) . .
C25 N4 Zn3 110.5(9) . .
C30 N4 Zn3 110.8(8) . .
C39 N5 C38 113.9(9) . .
C39 N5 Zn2 104.4(7) . .
C38 N5 Zn2 114.0(7) . .
C45 N6 C40 114.0(8) . .
C45 N6 Zn2 113.5(7) . .
C40 N6 Zn2 104.3(7) . .
C6 C1 C2 119.6(11) . .
C6 C1 O1 121.0(11) . .
C2 C1 O1 119.4(11) . .
C3 C2 C1 119.5(11) . .
C3 C2 C8 118.2(11) . .
C1 C2 C8 121.9(11) . .
C2 C3 C4 121.7(11) . .
C5 C4 C3 117.3(11) . .
C5 C4 C7 120.0(12) . .
C3 C4 C7 122.4(11) . .
C6 C5 C4 120.4(13) . .
C1 C6 C5 121.3(12) . .
C1 C6 C45 120.0(11) . .
C5 C6 C45 118.2(12) . .
N1 C8 C2 113.1(10) . .
C10 C9 C14 111.8(10) . .
C10 C9 N1 107.8(8) . .
C14 C9 N1 109.6(10) . .
C9 C10 C11 110.2(9) . .
C9 C10 N2 107.7(8) . .
C11 C10 N2 112.5(10) . .
C10 C11 C12 112.5(10) . .
C11 C12 C13 108.3(10) . .
C14 C13 C12 110.1(9) . .
C13 C14 C9 108.7(10) . .
C16 C15 N2 113.6(10) . .
C21 C16 C17 118.6(12) . .
C21 C16 C15 122.3(11) . .
C17 C16 C15 118.7(10) . .
O2 C17 C16 122.0(10) . .
O2 C17 C18 119.2(11) . .
C16 C17 C18 118.8(11) . .
C19 C18 C17 117.8(11) . .
C19 C18 C23 119.8(11) . .
C17 C18 C23 122.3(12) . .
C20 C19 C18 122.1(12) . .
C19 C20 C21 115.7(11) . .
C19 C20 C22 121.7(13) . .
C21 C20 C22 122.6(13) . .
C16 C21 C20 126.7(13) . .
N3 C23 C18 113.0(10) . .
N3 C24 C25 106.4(9) . .
N3 C24 C29 115.8(11) . .
C25 C24 C29 110.5(9) . .
N4 C25 C26 112.0(12) . .
N4 C25 C24 104.2(9) . .
C26 C25 C24 109.4(11) . .
C25 C26 C27 108.0(12) . .
C28 C27 C26 111.6(11) . .
C29 C28 C27 112.4(12) . .
C28 C29 C24 113.4(14) . .
N4 C30 C31 114.1(11) . .
C32 C31 C36 124.2(12) . .
C32 C31 C30 118.3(11) . .
C36 C31 C30 117.1(11) . .
O3 C32 C31 122.3(12) . .
O3 C32 C33 122.2(12) . .
C31 C32 C33 115.4(11) . .
C34 C33 C32 122.0(12) . .
C34 C33 C38 117.4(12) . .
C32 C33 C38 120.6(11) . .
C33 C34 C35 120.1(13) . .
C34 C35 C36 119.0(11) . .
C34 C35 C37 120.4(13) . .
C36 C35 C37 120.6(12) . .
C31 C36 C35 119.3(12) . .
N5 C38 C33 111.9(10) . .
N5 C39 C44 115.1(10) . .
N5 C39 C40 109.3(9) . .
C44 C39 C40 113.3(9) . .
C41 C40 N6 111.6(9) . .
C41 C40 C39 112.2(9) . .
N6 C40 C39 107.6(8) . .
C40 C41 C42 109.3(10) . .
C43 C42 C41 106.6(10) . .
C44 C43 C42 111.5(10) . .
C43 C44 C39 111.9(11) . .
N6 C45 C6 112.1(9) . .

loop_
_geom_bond_atom_site_label_1
_geom_bond_atom_site_label_2
_geom_bond_distance
_geom_bond_site_symmetry_2
Cl1F Cl1F 1.27(4) 2_566
O1ME C1ME 1.434(16) .
O2ME C2ME 1.48(2) .
O3ME C3ME 1.69(5) .
Cl1A O2A 1.392(11) .
Cl1A O1A 1.432(9) .
Cl1A O3A 1.439(8) .
Cl1A O4A 1.441(10) .
Cl1B O1B 1.414(9) .
Cl1B O2B 1.438(10) .
Cl1B O3B 1.451(10) .
Cl1B O4B 1.486(9) .
Cl1C O2C 1.430(9) 3_656
Cl1C O2C 1.430(9) .
Cl1C O1C 1.472(10) 3_656
Cl1C O1C 1.472(10) .
Zn1 O2 1.906(8) .
Zn1 O1 1.960(8) .
Zn1 N2 2.035(10) .
Zn1 N1 2.048(10) .
Zn2 O1 1.896(8) .
Zn2 O3 1.942(7) .
Zn2 N6 2.004(10) .
Zn2 N5 2.058(10) .
Zn3 O3 1.925(8) .
Zn3 O2 1.930(7) .
Zn3 N4 1.999(11) .
Zn3 N3 2.004(9) .
O1 C1 1.406(13) .
O2 C17 1.402(13) .
O3 C32 1.318(14) .
N1 C8 1.461(14) .
N1 C9 1.576(14) .
N2 C15 1.515(14) .
N2 C10 1.532(13) .
N3 C23 1.480(14) .
N3 C24 1.549(14) .
N4 C25 1.481(15) .
N4 C30 1.544(16) .
N5 C39 1.483(14) .
N5 C38 1.497(14) .
N6 C45 1.514(14) .
N6 C40 1.537(14) .
C1 C6 1.386(17) .
C1 C2 1.404(16) .
C2 C3 1.373(16) .
C2 C8 1.514(16) .
C3 C4 1.441(17) .
C4 C5 1.397(17) .
C4 C7 1.510(16) .
C5 C6 1.390(17) .
C6 C45 1.556(17) .
C9 C10 1.480(15) .
C9 C14 1.534(16) .
C10 C11 1.507(15) .
C11 C12 1.518(15) .
C12 C13 1.586(17) .
C13 C14 1.505(15) .
C15 C16 1.504(17) .
C16 C21 1.319(16) .
C16 C17 1.423(16) .
C17 C18 1.474(16) .
C18 C19 1.427(17) .
C18 C23 1.491(16) .
C19 C20 1.390(18) .
C20 C21 1.426(18) .
C20 C22 1.536(18) .
C24 C25 1.549(17) .
C24 C29 1.556(17) .
C25 C26 1.514(17) .
C26 C27 1.63(2) .
C27 C28 1.47(2) .
C28 C29 1.427(19) .
C30 C31 1.565(18) .
C31 C32 1.395(17) .
C31 C36 1.405(16) .
C32 C33 1.457(17) .
C33 C34 1.403(16) .
C33 C38 1.513(16) .
C34 C35 1.419(18) .
C35 C36 1.426(17) .
C35 C37 1.469(16) .
C39 C44 1.524(15) .
C39 C40 1.540(16) .
C40 C41 1.506(15) .
C41 C42 1.567(17) .
C42 C43 1.556(17) .
C43 C44 1.492(17) .

loop_
_geom_torsion_atom_site_label_1
_geom_torsion_atom_site_label_2
_geom_torsion_atom_site_label_3
_geom_torsion_atom_site_label_4
_geom_torsion
O3 Zn2 O1 C1 -178.9(8)
N6 Zn2 O1 C1 -37.6(9)
N5 Zn2 O1 C1 57.1(10)
O3 Zn2 O1 Zn1 7.9(7)
N6 Zn2 O1 Zn1 149.3(5)
N5 Zn2 O1 Zn1 -116.1(5)
O2 Zn1 O1 C1 180.0(8)
N2 Zn1 O1 C1 55.0(10)
N1 Zn1 O1 C1 -36.7(9)
O2 Zn1 O1 Zn2 -6.8(7)
N2 Zn1 O1 Zn2 -131.7(5)
N1 Zn1 O1 Zn2 136.5(6)
O1 Zn1 O2 C17 -174.0(8)
N2 Zn1 O2 C17 -35.4(9)
N1 Zn1 O2 C17 58.5(10)
O1 Zn1 O2 Zn3 -0.5(8)
N2 Zn1 O2 Zn3 138.1(6)
N1 Zn1 O2 Zn3 -128.0(6)
O3 Zn3 O2 C17 179.2(8)
N4 Zn3 O2 C17 57.1(10)
N3 Zn3 O2 C17 -35.2(9)
O3 Zn3 O2 Zn1 5.5(7)
N4 Zn3 O2 Zn1 -116.5(6)
N3 Zn3 O2 Zn1 151.1(6)
O2 Zn3 O3 C32 176.7(10)
N4 Zn3 O3 C32 -45.0(10)
N3 Zn3 O3 C32 47.5(12)
O2 Zn3 O3 Zn2 -4.2(7)
N4 Zn3 O3 Zn2 134.1(6)
N3 Zn3 O3 Zn2 -133.5(5)
O1 Zn2 O3 C32 177.0(9)
N6 Zn2 O3 C32 51.9(11)
N5 Zn2 O3 C32 -42.0(10)
O1 Zn2 O3 Zn3 -2.1(7)
N6 Zn2 O3 Zn3 -127.2(6)
N5 Zn2 O3 Zn3 138.9(6)
O2 Zn1 N1 C8 124.5(7)
O1 Zn1 N1 C8 -9.6(8)
N2 Zn1 N1 C8 -136.6(8)
O2 Zn1 N1 C9 -112.0(7)
O1 Zn1 N1 C9 113.9(6)
N2 Zn1 N1 C9 -13.1(7)
O2 Zn1 N2 C15 -8.7(8)
O1 Zn1 N2 C15 123.2(7)
N1 Zn1 N2 C15 -140.4(8)
O2 Zn1 N2 C10 115.8(6)
O1 Zn1 N2 C10 -112.3(6)
N1 Zn1 N2 C10 -16.0(6)
O3 Zn3 N3 C23 119.4(8)
O2 Zn3 N3 C23 -14.0(8)
N4 Zn3 N3 C23 -143.0(8)
O3 Zn3 N3 C24 -116.9(7)
O2 Zn3 N3 C24 109.7(7)
N4 Zn3 N3 C24 -19.3(7)
O3 Zn3 N4 C25 121.7(8)
O2 Zn3 N4 C25 -110.8(8)
N3 Zn3 N4 C25 -12.2(8)
O3 Zn3 N4 C30 -1.2(8)
O2 Zn3 N4 C30 126.3(8)
N3 Zn3 N4 C30 -135.0(8)
O1 Zn2 N5 C39 -110.6(7)
O3 Zn2 N5 C39 118.6(7)
N6 Zn2 N5 C39 -12.3(7)
O1 Zn2 N5 C38 124.6(7)
O3 Zn2 N5 C38 -6.3(7)
N6 Zn2 N5 C38 -137.2(7)
O1 Zn2 N6 C45 -10.3(8)
O3 Zn2 N6 C45 121.3(7)
N5 Zn2 N6 C45 -141.5(7)
O1 Zn2 N6 C40 114.3(6)
O3 Zn2 N6 C40 -114.1(7)
N5 Zn2 N6 C40 -16.9(6)
Zn2 O1 C1 C6 45.3(15)
Zn1 O1 C1 C6 -141.2(10)
Zn2 O1 C1 C2 -132.8(9)
Zn1 O1 C1 C2 40.7(14)
C6 C1 C2 C3 3.0(18)
O1 C1 C2 C3 -178.9(11)
C6 C1 C2 C8 -168.8(11)
O1 C1 C2 C8 9.3(17)
C1 C2 C3 C4 -1.0(18)
C8 C2 C3 C4 171.1(11)
C2 C3 C4 C5 1.4(18)
C2 C3 C4 C7 174.8(13)
C3 C4 C5 C6 -3.8(18)
C7 C4 C5 C6 -177.4(12)
C2 C1 C6 C5 -5.5(19)
O1 C1 C6 C5 176.4(11)
C2 C1 C6 C45 -178.0(10)
O1 C1 C6 C45 3.9(18)
C4 C5 C6 C1 6.0(19)
C4 C5 C6 C45 178.6(11)
C9 N1 C8 C2 -65.1(13)
Zn1 N1 C8 C2 53.0(11)
C3 C2 C8 N1 125.0(11)
C1 C2 C8 N1 -63.1(14)
C8 N1 C9 C10 164.1(10)
Zn1 N1 C9 C10 41.6(10)
C8 N1 C9 C14 -74.0(12)
Zn1 N1 C9 C14 163.5(7)
C14 C9 C10 C11 58.4(13)
N1 C9 C10 C11 178.9(9)
C14 C9 C10 N2 -178.5(9)
N1 C9 C10 N2 -58.0(12)
C15 N2 C10 C9 166.6(10)
Zn1 N2 C10 C9 44.3(9)
C15 N2 C10 C11 -71.7(12)
Zn1 N2 C10 C11 166.0(7)
C9 C10 C11 C12 -57.3(14)
N2 C10 C11 C12 -177.6(9)
C10 C11 C12 C13 55.8(13)
C11 C12 C13 C14 -57.3(13)
C12 C13 C14 C9 58.9(13)
C10 C9 C14 C13 -60.4(13)
N1 C9 C14 C13 -179.8(9)
C10 N2 C15 C16 -66.3(12)
Zn1 N2 C15 C16 53.1(11)
N2 C15 C16 C21 123.4(13)
N2 C15 C16 C17 -63.3(14)
Zn1 O2 C17 C16 38.6(15)
Zn3 O2 C17 C16 -135.6(10)
Zn1 O2 C17 C18 -138.4(9)
Zn3 O2 C17 C18 47.4(13)
C21 C16 C17 O2 -174.8(12)
C15 C16 C17 O2 11.6(17)
C21 C16 C17 C18 2.2(18)
C15 C16 C17 C18 -171.3(10)
O2 C17 C18 C19 179.5(11)
C16 C17 C18 C19 2.4(17)
O2 C17 C18 C23 -3.6(17)
C16 C17 C18 C23 179.3(11)
C17 C18 C19 C20 -4.3(19)
C23 C18 C19 C20 178.8(12)
C18 C19 C20 C21 2(2)
C18 C19 C20 C22 -178.6(14)
C17 C16 C21 C20 -6(2)
C15 C16 C21 C20 167.7(13)
C19 C20 C21 C16 4(2)
C22 C20 C21 C16 -176.2(14)
C24 N3 C23 C18 -64.6(12)
Zn3 N3 C23 C18 54.4(11)
C19 C18 C23 N3 123.0(13)
C17 C18 C23 N3 -53.8(15)
C23 N3 C24 C25 169.6(9)
Zn3 N3 C24 C25 46.3(10)
C23 N3 C24 C29 -67.3(13)
Zn3 N3 C24 C29 169.5(9)
C30 N4 C25 C26 -78.6(13)
Zn3 N4 C25 C26 158.4(9)
C30 N4 C25 C24 163.2(10)
Zn3 N4 C25 C24 40.2(11)
N3 C24 C25 N4 -56.8(12)
C29 C24 C25 N4 176.8(11)
N3 C24 C25 C26 -176.7(10)
C29 C24 C25 C26 56.8(15)
N4 C25 C26 C27 -171.8(11)
C24 C25 C26 C27 -56.7(13)
C25 C26 C27 C28 57.1(15)
C26 C27 C28 C29 -56.1(17)
C27 C28 C29 C24 55.7(17)
N3 C24 C29 C28 -176.6(11)
C25 C24 C29 C28 -55.5(16)
C25 N4 C30 C31 -77.4(13)
Zn3 N4 C30 C31 45.4(12)
N4 C30 C31 C32 -59.7(15)
N4 C30 C31 C36 127.7(12)
Zn3 O3 C32 C31 45.6(17)
Zn2 O3 C32 C31 -133.6(11)
Zn3 O3 C32 C33 -131.3(10)
Zn2 O3 C32 C33 49.5(16)
C36 C31 C32 O3 -179.8(13)
C30 C31 C32 O3 8.1(19)
C36 C31 C32 C33 -2.6(19)
C30 C31 C32 C33 -174.8(11)
O3 C32 C33 C34 179.1(13)
C31 C32 C33 C34 2.0(19)
O3 C32 C33 C38 1.5(19)
C31 C32 C33 C38 -175.6(11)
C32 C33 C34 C35 1(2)
C38 C33 C34 C35 178.2(12)
C33 C34 C35 C36 -3(2)
C33 C34 C35 C37 179.3(13)
C32 C31 C36 C35 1(2)
C30 C31 C36 C35 173.0(12)
C34 C35 C36 C31 2(2)
C37 C35 C36 C31 -179.9(13)
C39 N5 C38 C33 -71.1(12)
Zn2 N5 C38 C33 48.5(11)
C34 C33 C38 N5 126.3(12)
C32 C33 C38 N5 -56.0(15)
C38 N5 C39 C44 -66.6(13)
Zn2 N5 C39 C44 168.5(8)
C38 N5 C39 C40 164.6(9)
Zn2 N5 C39 C40 39.6(10)
C45 N6 C40 C41 -69.7(12)
Zn2 N6 C40 C41 166.1(8)
C45 N6 C40 C39 166.8(9)
Zn2 N6 C40 C39 42.6(9)
N5 C39 C40 C41 179.8(9)
C44 C39 C40 C41 50.0(13)
N5 C39 C40 N6 -57.1(11)
C44 C39 C40 N6 173.1(10)
N6 C40 C41 C42 -178.0(9)
C39 C40 C41 C42 -57.2(13)
C40 C41 C42 C43 62.2(13)
C41 C42 C43 C44 -62.3(14)
C42 C43 C44 C39 55.9(14)
N5 C39 C44 C43 -175.4(10)
C40 C39 C44 C43 -48.5(14)
C40 N6 C45 C6 -67.2(12)
Zn2 N6 C45 C6 51.9(11)
C1 C6 C45 N6 -56.8(15)
C5 C6 C45 N6 130.5(11)
